data_8106523
loop_
_publ_author_name
'Wang, Jian-Ge'
'Wang, Weizhou'

_publ_section_title
;
 Crystal structure of halogen-bonded
 2-chloro-1,10-phenanthroline---1,4-diiodotetrafluorobenzene (2/1),
 C30H14Cl2F4I2N4
;
_journal_issue 2
_journal_name_full 'Zeitschrift f\"ur Kristallographie - New Crystal Structures'
_journal_page_first 323
_journal_page_last 324
_journal_paper_doi 10.1515/ncrs-2016-0263
_journal_volume 232
_journal_year 2017
_chemical_formula_moiety 'C6 F4 I2, 2(C12 H7 Cl N2)'
_chemical_formula_sum 'C30 H14 Cl2 F4 I2 N4'
_chemical_formula_weight 831.15
_space_group_crystal_system monoclinic
_space_group_IT_number 15
_space_group_name_Hall '-I 2ya'
_space_group_name_H-M_alt 'I 1 2/a 1'
_atom_sites_solution_hydrogens geom
_atom_sites_solution_primary direct
_atom_sites_solution_secondary difmap
_cell_angle_alpha 90.00
_cell_angle_beta 101.795(4)
_cell_angle_gamma 90.00
_cell_formula_units_Z 4
_cell_length_a 17.3143(9)
_cell_length_b 8.7081(4)
_cell_length_c 19.6795(8)
_cell_measurement_reflns_used 4775
_cell_measurement_temperature 293(2)
_cell_measurement_theta_max 28.0300
_cell_measurement_theta_min 3.9390
_cell_volume 2904.5(2)
_computing_cell_refinement 'CrysAlisPro 1.171.38.41r (Rigaku OD, 2015)'
_computing_data_collection 'CrysAlisPro 1.171.38.41r (Rigaku OD, 2015)'
_computing_data_reduction 'CrysAlisPro 1.171.38.41r (Rigaku OD, 2015)'
_computing_molecular_graphics 'Olex2 (Dolomanov et al., 2009)'
_computing_publication_material 'Olex2 (Dolomanov et al., 2009)'
_computing_structure_refinement 'XL (Sheldrick, 2008)'
_computing_structure_solution 'ShelXT (Sheldrick, 2015)'
_diffrn_ambient_temperature 293.15
_diffrn_detector 'CCD plate'
_diffrn_detector_area_resol_mean 8.0584
_diffrn_detector_type EosS2
_diffrn_measured_fraction_theta_full 0.998
_diffrn_measured_fraction_theta_max 0.872
_diffrn_measurement_details
;
List of Runs (angles in degrees, time in seconds):

  # Type    Start    End  Width  t~exp~   \w     \q     \k     \f   Frames
--------------------------------------------------------------------------
  1  \w    -88.00 -34.00   1.00    4.41    --  -15.84 178.00  30.00   54
  2  \w    -11.00  61.00   1.00    4.41    --   16.93-109.00-125.00   72
  3  \w    -52.00  86.00   1.00    4.41    --   16.93   0.00 150.00  138
  4  \w    -35.00  13.00   1.00    4.41    --  -15.84  38.00  30.00   48
;
_diffrn_measurement_device 'four-circle diffractometer'
_diffrn_measurement_device_type 'SuperNova, Single source at offset, EosS2'
_diffrn_measurement_method '\w scans'
_diffrn_orient_matrix_type 'CrysAlisPro convention (1999,Acta A55,543-557)'
_diffrn_orient_matrix_UB_11 0.0087984000
_diffrn_orient_matrix_UB_12 0.0783865000
_diffrn_orient_matrix_UB_13 0.0078322000
_diffrn_orient_matrix_UB_21 0.0020796000
_diffrn_orient_matrix_UB_22 0.0136232000
_diffrn_orient_matrix_UB_23 -0.0350984000
_diffrn_orient_matrix_UB_31 -0.0408751000
_diffrn_orient_matrix_UB_32 0.0175471000
_diffrn_orient_matrix_UB_33 -0.0078348000
_diffrn_radiation_monochromator mirror
_diffrn_radiation_probe x-ray
_diffrn_radiation_type MoK\a
_diffrn_radiation_wavelength 0.71073
_diffrn_reflns_av_R_equivalents 0.0237
_diffrn_reflns_av_unetI/netI 0.0263
_diffrn_reflns_limit_h_max 14
_diffrn_reflns_limit_h_min -21
_diffrn_reflns_limit_k_max 10
_diffrn_reflns_limit_k_min -11
_diffrn_reflns_limit_l_max 24
_diffrn_reflns_limit_l_min -25
_diffrn_reflns_number 9674
_diffrn_reflns_theta_full 26.00
_diffrn_reflns_theta_max 29.16
_diffrn_reflns_theta_min 3.37
_diffrn_source 'micro-focus sealed X-ray tube'
_diffrn_source_type 'SuperNova (Mo) X-ray Source'
_exptl_absorpt_coefficient_mu 2.404
_exptl_absorpt_correction_T_max 1.00000
_exptl_absorpt_correction_T_min 0.76979
_exptl_absorpt_correction_type multi-scan
_exptl_absorpt_process_details
;
CrysAlisPro 1.171.38.41r (Rigaku Oxford Diffraction, 2015)
Empirical absorption correction using spherical harmonics,
 implemented in SCALE3 ABSPACK scaling algorithm.
;
_exptl_crystal_colour yellow
_exptl_crystal_density_diffrn 1.901
_exptl_crystal_density_method 'not measured'
_exptl_crystal_description block
_exptl_crystal_F_000 1592
_exptl_crystal_size_max 0.32
_exptl_crystal_size_mid 0.23
_exptl_crystal_size_min 0.21
_refine_diff_density_max 0.876
_refine_diff_density_min -0.485
_refine_diff_density_rms 0.063
_refine_ls_extinction_method none
_refine_ls_goodness_of_fit_ref 1.024
_refine_ls_hydrogen_treatment constr
_refine_ls_matrix_type full
_refine_ls_number_parameters 190
_refine_ls_number_reflns 3412
_refine_ls_number_restraints 0
_refine_ls_restrained_S_all 1.024
_refine_ls_R_factor_all 0.0426
_refine_ls_R_factor_gt 0.0340
_refine_ls_shift/su_max 0.002
_refine_ls_shift/su_mean 0.000
_refine_ls_structure_factor_coef Fsqd
_refine_ls_weighting_details 'calc w=1/[\s^2^(Fo^2^)+(0.0410P)^2^+3.3130P] where P=(Fo^2^+2Fc^2^)/3'
_refine_ls_weighting_scheme calc
_refine_ls_wR_factor_gt 0.0840
_refine_ls_wR_factor_ref 0.0890
_reflns_number_gt 2878
_reflns_number_total 3412
_reflns_threshold_expression >2sigma(I)
_cod_data_source_file suppl_ncrs-2016-0263_suppl.cif
_cod_data_source_block wwz5
_cod_database_code 8106523
_reflns_odcompleteness_completeness 99.68
_reflns_odcompleteness_iscentric 1
_reflns_odcompleteness_theta 26.32
_olex2_refinement_description
;
1. Fixed Uiso
 At 1.2 times of:
  All C(H) groups
2.a Aromatic/amide H refined with riding coordinates:
 C2(H2), C3(H3), C5(H5), C6(H6), C8(H8), C9(H9), C10(H10)
;
_olex2_date_sample_data_collection 2016-05-26
_olex2_submission_special_instructions 'No special instructions were received'
_oxdiff_exptl_absorpt_empirical_details
;
Empirical correction (ABSPACK) includes:
- Absorption correction using spherical harmonics
- Frame scaling
;
_oxdiff_exptl_absorpt_empirical_full_max 1.184
_oxdiff_exptl_absorpt_empirical_full_min 0.855

loop_
_space_group_symop_id
_space_group_symop_operation_xyz
1 'x, y, z'
2 '-x+1/2, y, -z'
3 'x+1/2, y+1/2, z+1/2'
4 '-x+1, y+1/2, -z+1/2'
5 '-x, -y, -z'
6 'x-1/2, -y, z'
7 '-x+1/2, -y+1/2, -z+1/2'
8 'x, -y+1/2, z+1/2'

loop_
_atom_site_label
_atom_site_type_symbol
_atom_site_fract_x
_atom_site_fract_y
_atom_site_fract_z
_atom_site_U_iso_or_equiv
_atom_site_adp_type
_atom_site_occupancy
_atom_site_calc_flag
_atom_site_disorder_assembly
_atom_site_disorder_group
_atom_site_refinement_flags_posn
I1 I 0.464018(14) 0.84114(3) 0.653802(12) 0.05959(11) Uani 1 d . . .
Cl1 Cl 0.29627(10) 0.4627(2) 0.58798(8) 0.1215(6) Uani 1 d . . .
F1 F 0.59263(13) 0.7692(3) 0.56108(13) 0.0799(7) Uani 1 d . . .
F2 F 0.61909(14) 0.8892(3) 0.44490(14) 0.0803(7) Uani 1 d . . .
N1 N 0.33559(18) 0.5813(4) 0.71058(16) 0.0606(8) Uani 1 d . . .
N2 N 0.43706(18) 0.7782(4) 0.79387(15) 0.0589(7) Uani 1 d . . .
C1 C 0.2844(3) 0.4934(5) 0.6723(2) 0.0784(13) Uani 1 d . . .
C2 C 0.2199(3) 0.4198(5) 0.6937(3) 0.0883(16) Uani 1 d . . .
H2 H 0.1841 0.3588 0.6637 0.106 Uiso 1 calc . . R
C3 C 0.2138(3) 0.4444(6) 0.7608(3) 0.0918(16) Uani 1 d . . .
H3 H 0.1733 0.3968 0.7774 0.110 Uiso 1 calc . . R
C4 C 0.2657(2) 0.5375(5) 0.8045(2) 0.0697(11) Uani 1 d . . .
C5 C 0.2609(3) 0.5687(6) 0.8747(3) 0.0845(15) Uani 1 d . . .
H5 H 0.2219 0.5205 0.8932 0.101 Uiso 1 calc . . R
C6 C 0.3106(3) 0.6647(6) 0.9147(2) 0.0797(14) Uani 1 d . . .
H6 H 0.3057 0.6816 0.9604 0.096 Uiso 1 calc . . R
C7 C 0.3703(2) 0.7409(5) 0.88866(19) 0.0633(10) Uani 1 d . . .
C8 C 0.4206(3) 0.8459(5) 0.9276(2) 0.0776(13) Uani 1 d . . .
H8 H 0.4152 0.8690 0.9726 0.093 Uiso 1 calc . . R
C9 C 0.4777(3) 0.9154(6) 0.9009(2) 0.0858(14) Uani 1 d . . .
H9 H 0.5114 0.9865 0.9268 0.103 Uiso 1 calc . . R
C10 C 0.4847(3) 0.8785(5) 0.8343(2) 0.0743(11) Uani 1 d . . .
H10 H 0.5245 0.9254 0.8164 0.089 Uiso 1 calc . . R
C11 C 0.3799(2) 0.7099(4) 0.81990(18) 0.0521(8) Uani 1 d . . .
C12 C 0.3272(2) 0.6068(4) 0.77691(19) 0.0536(8) Uani 1 d . . .
C13 C 0.48665(19) 0.9366(4) 0.56225(17) 0.0492(7) Uani 1 d . . .
C14 C 0.5461(2) 0.8851(4) 0.53199(19) 0.0524(8) Uani 1 d . . .
C15 C 0.55938(19) 0.9463(4) 0.47132(18) 0.0514(8) Uani 1 d . . .

loop_
_atom_site_aniso_label
_atom_site_aniso_U_11
_atom_site_aniso_U_22
_atom_site_aniso_U_33
_atom_site_aniso_U_23
_atom_site_aniso_U_13
_atom_site_aniso_U_12
I1 0.06972(19) 0.05917(17) 0.05446(16) 0.01401(10) 0.02347(12) -0.00252(10)
Cl1 0.1288(12) 0.1254(12) 0.0947(9) -0.0510(9) -0.0138(8) 0.0148(9)
F1 0.0768(15) 0.0760(16) 0.0942(17) 0.0436(14) 0.0341(13) 0.0284(12)
F2 0.0813(15) 0.0759(15) 0.0997(18) 0.0279(14) 0.0563(13) 0.0245(12)
N1 0.0603(18) 0.0516(17) 0.0655(19) -0.0031(15) 0.0023(14) 0.0017(14)
N2 0.0671(19) 0.0598(18) 0.0492(16) 0.0041(14) 0.0102(14) -0.0037(15)
C1 0.077(3) 0.058(2) 0.089(3) -0.008(2) -0.012(2) 0.012(2)
C2 0.062(3) 0.052(2) 0.135(5) 0.004(3) -0.016(3) -0.0008(19)
C3 0.065(3) 0.067(3) 0.135(5) 0.034(3) -0.002(3) -0.005(2)
C4 0.051(2) 0.061(2) 0.095(3) 0.031(2) 0.010(2) 0.0079(17)
C5 0.059(3) 0.107(4) 0.096(3) 0.052(3) 0.035(2) 0.018(2)
C6 0.075(3) 0.105(4) 0.065(3) 0.027(2) 0.028(2) 0.027(3)
C7 0.070(2) 0.069(2) 0.052(2) 0.0163(18) 0.0145(18) 0.0201(19)
C8 0.097(3) 0.086(3) 0.048(2) 0.004(2) 0.009(2) 0.019(3)
C9 0.104(4) 0.083(3) 0.063(3) -0.010(2) 0.000(2) -0.010(3)
C10 0.085(3) 0.077(3) 0.059(2) 0.002(2) 0.012(2) -0.010(2)
C11 0.056(2) 0.0483(18) 0.0533(19) 0.0118(15) 0.0141(15) 0.0097(15)
C12 0.0509(19) 0.0441(17) 0.066(2) 0.0179(16) 0.0126(16) 0.0106(14)
C13 0.0551(19) 0.0461(18) 0.0488(17) 0.0087(14) 0.0165(14) -0.0066(14)
C14 0.0513(19) 0.0471(18) 0.061(2) 0.0149(16) 0.0159(15) 0.0009(14)
C15 0.0492(18) 0.0494(18) 0.0611(19) 0.0075(15) 0.0241(15) 0.0010(14)

loop_
_atom_type_symbol
_atom_type_description
_atom_type_scat_dispersion_real
_atom_type_scat_dispersion_imag
_atom_type_scat_source
C C 0.0033 0.0016 'International Tables Vol C Tables 4.2.6.8 and 6.1.1.4'
H H 0.0000 0.0000 'International Tables Vol C Tables 4.2.6.8 and 6.1.1.4'
Cl Cl 0.1484 0.1585 'International Tables Vol C Tables 4.2.6.8 and 6.1.1.4'
F F 0.0171 0.0103 'International Tables Vol C Tables 4.2.6.8 and 6.1.1.4'
I I -0.4742 1.8119 'International Tables Vol C Tables 4.2.6.8 and 6.1.1.4'
N N 0.0061 0.0033 'International Tables Vol C Tables 4.2.6.8 and 6.1.1.4'

loop_
_geom_angle_atom_site_label_1
_geom_angle_atom_site_label_2
_geom_angle_atom_site_label_3
_geom_angle
_geom_angle_site_symmetry_1
_geom_angle_site_symmetry_3
C1 N1 C12 117.4(4) . .
C11 N2 C10 118.2(3) . .
N1 C1 Cl1 116.6(4) . .
N1 C1 C2 125.6(5) . .
C2 C1 Cl1 117.8(4) . .
C1 C2 H2 122.1 . .
C3 C2 C1 115.9(4) . .
C3 C2 H2 122.1 . .
C2 C3 H3 119.0 . .
C2 C3 C4 121.9(5) . .
C4 C3 H3 119.0 . .
C3 C4 C5 124.0(5) . .
C3 C4 C12 117.0(5) . .
C12 C4 C5 119.0(4) . .
C4 C5 H5 118.9 . .
C6 C5 C4 122.2(4) . .
C6 C5 H5 118.9 . .
C5 C6 H6 119.6 . .
C5 C6 C7 120.8(4) . .
C7 C6 H6 119.6 . .
C6 C7 C11 119.6(4) . .
C8 C7 C6 122.3(4) . .
C8 C7 C11 118.0(4) . .
C7 C8 H8 119.8 . .
C9 C8 C7 120.5(4) . .
C9 C8 H8 119.8 . .
C8 C9 H9 120.7 . .
C8 C9 C10 118.6(5) . .
C10 C9 H9 120.7 . .
N2 C10 C9 123.4(4) . .
N2 C10 H10 118.3 . .
C9 C10 H10 118.3 . .
N2 C11 C7 121.2(4) . .
N2 C11 C12 119.0(3) . .
C7 C11 C12 119.8(3) . .
N1 C12 C4 122.1(4) . .
N1 C12 C11 119.3(3) . .
C4 C12 C11 118.5(4) . .
C14 C13 I1 122.3(2) . .
C14 C13 C15 116.6(3) . 5_676
C15 C13 I1 121.0(2) 5_676 .
F1 C14 C13 120.0(3) . .
F1 C14 C15 118.1(3) . .
C13 C14 C15 121.9(3) . .
F2 C15 C13 120.3(3) . 5_676
F2 C15 C14 118.2(3) . .
C14 C15 C13 121.5(3) . 5_676

loop_
_geom_bond_atom_site_label_1
_geom_bond_atom_site_label_2
_geom_bond_distance
_geom_bond_site_symmetry_2
I1 C13 2.093(3) .
Cl1 C1 1.734(5) .
F1 C14 1.344(4) .
F2 C15 1.344(4) .
N1 C1 1.290(5) .
N1 C12 1.361(5) .
N2 C10 1.344(5) .
N2 C11 1.343(4) .
C1 C2 1.424(7) .
C2 H2 0.9300 .
C2 C3 1.364(8) .
C3 H3 0.9300 .
C3 C4 1.375(7) .
C4 C5 1.426(7) .
C4 C12 1.425(5) .
C5 H5 0.9300 .
C5 C6 1.335(7) .
C6 H6 0.9300 .
C6 C7 1.410(6) .
C7 C8 1.382(6) .
C7 C11 1.423(5) .
C8 H8 0.9300 .
C8 C9 1.354(7) .
C9 H9 0.9300 .
C9 C10 1.378(6) .
C10 H10 0.9300 .
C11 C12 1.428(5) .
C13 C14 1.366(5) .
C13 C15 1.376(5) 5_676
C14 C15 1.370(5) .
C15 C13 1.377(5) 5_676

loop_
_geom_torsion_atom_site_label_1
_geom_torsion_atom_site_label_2
_geom_torsion_atom_site_label_3
_geom_torsion_atom_site_label_4
_geom_torsion
_geom_torsion_site_symmetry_1
_geom_torsion_site_symmetry_2
_geom_torsion_site_symmetry_3
_geom_torsion_site_symmetry_4
I1 C13 C14 F1 -0.1(5) . . . .
I1 C13 C14 C15 178.7(3) . . . .
Cl1 C1 C2 C3 178.6(3) . . . .
F1 C14 C15 F2 -1.2(5) . . . .
F1 C14 C15 C13 178.9(3) . . . 5_676
N1 C1 C2 C3 -1.1(7) . . . .
N2 C11 C12 N1 -0.6(5) . . . .
N2 C11 C12 C4 -178.7(3) . . . .
C1 N1 C12 C4 1.4(5) . . . .
C1 N1 C12 C11 -176.7(3) . . . .
C1 C2 C3 C4 1.5(7) . . . .
C2 C3 C4 C5 178.9(4) . . . .
C2 C3 C4 C12 -0.6(6) . . . .
C3 C4 C5 C6 -177.2(4) . . . .
C3 C4 C12 N1 -1.0(5) . . . .
C3 C4 C12 C11 177.1(3) . . . .
C4 C5 C6 C7 0.4(7) . . . .
C5 C4 C12 N1 179.5(3) . . . .
C5 C4 C12 C11 -2.4(5) . . . .
C5 C6 C7 C8 177.2(4) . . . .
C5 C6 C7 C11 -2.8(6) . . . .
C6 C7 C8 C9 179.3(4) . . . .
C6 C7 C11 N2 -178.8(3) . . . .
C6 C7 C11 C12 2.5(5) . . . .
C7 C8 C9 C10 -0.4(7) . . . .
C7 C11 C12 N1 178.2(3) . . . .
C7 C11 C12 C4 0.1(5) . . . .
C8 C7 C11 N2 1.2(5) . . . .
C8 C7 C11 C12 -177.5(3) . . . .
C8 C9 C10 N2 0.9(8) . . . .
C10 N2 C11 C7 -0.7(5) . . . .
C10 N2 C11 C12 178.0(3) . . . .
C11 N2 C10 C9 -0.3(7) . . . .
C11 C7 C8 C9 -0.6(6) . . . .
C12 N1 C1 Cl1 179.9(3) . . . .
C12 N1 C1 C2 -0.3(6) . . . .
C12 C4 C5 C6 2.2(6) . . . .
C13 C14 C15 F2 180.0(3) . . . .
C13 C14 C15 C13 0.0(6) . . . 5_676
C15 C13 C14 F1 -178.8(3) 5_676 . . .
C15 C13 C14 C15 0.0(6) 5_676 . . .
